data_7127756
loop_
_publ_author_name
'S\'anchez-Egu\'ia, Brenda N'
'Serrano-Plana, Joan'
'Company, Anna'
'Costas, Miquel'

_publ_section_title
;
 Catalytic O<sub>2</sub> activation with synthetic models of
 \a-ketoglutarate dependent oxygenases.
;
_journal_issue 92
_journal_name_full 'Chemical communications (Cambridge, England)'
_journal_page_first 14369
_journal_page_last 14372
_journal_paper_doi 10.1039/d0cc05942k
_journal_volume 56
_journal_year 2020
_chemical_formula_moiety 'C52 H88 Cl Fe2 N6 O6, Cl O4'
_chemical_formula_sum 'C52 H88 Cl2 Fe2 N6 O10'
_chemical_formula_weight 1139.88
_space_group_crystal_system monoclinic
_space_group_IT_number 14
_space_group_name_Hall '-P 2yn'
_space_group_name_H-M_alt 'P 1 21/n 1'
_atom_sites_solution_hydrogens mixed
_audit_creation_method SHELXL-2018/3
_audit_update_record
;
2020-09-02 deposited with the CCDC.	2020-10-27 downloaded from the CCDC.
;
_cell_angle_alpha 90
_cell_angle_beta 98.773(4)
_cell_angle_gamma 90
_cell_formula_units_Z 4
_cell_length_a 12.832(3)
_cell_length_b 15.977(3)
_cell_length_c 30.509(6)
_cell_measurement_reflns_used 5034
_cell_measurement_temperature 100(2)
_cell_measurement_theta_max 27.95
_cell_measurement_theta_min 2.32
_cell_volume 6182(2)
_computing_cell_refinement 'Bruker SMART'
_computing_data_collection 'Bruker SMART'
_computing_data_reduction 'Bruker SAINT'
_computing_structure_refinement 'SHELXL-2018/3 (Sheldrick, 2018)'
_computing_structure_solution 'Bruker SHELXTL'
_diffrn_ambient_temperature 100(2)
_diffrn_measured_fraction_theta_full 0.999
_diffrn_measured_fraction_theta_max 0.997
_diffrn_measurement_device_type 'CCD area detector'
_diffrn_measurement_method 'phi and omega scans'
_diffrn_radiation_monochromator graphite
_diffrn_radiation_source 'fine-focus sealed tube'
_diffrn_radiation_type MoK\a
_diffrn_radiation_wavelength 0.71073
_diffrn_reflns_av_R_equivalents 0.0846
_diffrn_reflns_av_unetI/netI 0.0605
_diffrn_reflns_Laue_measured_fraction_full 0.999
_diffrn_reflns_Laue_measured_fraction_max 0.997
_diffrn_reflns_limit_h_max 16
_diffrn_reflns_limit_h_min -16
_diffrn_reflns_limit_k_max 20
_diffrn_reflns_limit_k_min -20
_diffrn_reflns_limit_l_max 39
_diffrn_reflns_limit_l_min -39
_diffrn_reflns_number 92149
_diffrn_reflns_point_group_measured_fraction_full 0.999
_diffrn_reflns_point_group_measured_fraction_max 0.997
_diffrn_reflns_theta_full 25.242
_diffrn_reflns_theta_max 27.499
_diffrn_reflns_theta_min 1.644
_exptl_absorpt_coefficient_mu 0.610
_exptl_absorpt_correction_T_max 1.0
_exptl_absorpt_correction_T_min 0.896233
_exptl_absorpt_correction_type empirical
_exptl_absorpt_process_details 'SADABS v2.10 BRUKER 2001'
_exptl_crystal_colour yellow
_exptl_crystal_density_diffrn 1.225
_exptl_crystal_description block
_exptl_crystal_F_000 2432
_exptl_crystal_size_max 0.25
_exptl_crystal_size_mid 0.14
_exptl_crystal_size_min 0.14
_refine_diff_density_max 2.050
_refine_diff_density_min -0.565
_refine_diff_density_rms 0.112
_refine_ls_extinction_method none
_refine_ls_goodness_of_fit_ref 1.086
_refine_ls_hydrogen_treatment constr
_refine_ls_matrix_type full
_refine_ls_number_parameters 713
_refine_ls_number_reflns 14171
_refine_ls_number_restraints 0
_refine_ls_restrained_S_all 1.086
_refine_ls_R_factor_all 0.1072
_refine_ls_R_factor_gt 0.0785
_refine_ls_shift/su_max 0.001
_refine_ls_shift/su_mean 0.000
_refine_ls_structure_factor_coef Fsqd
_refine_ls_weighting_details 'w=1/[\s^2^(Fo^2^)+(0.0910P)^2^+17.1042P] where P=(Fo^2^+2Fc^2^)/3'
_refine_ls_weighting_scheme calc
_refine_ls_wR_factor_gt 0.1937
_refine_ls_wR_factor_ref 0.2127
_reflns_Friedel_coverage 0.000
_reflns_number_gt 10559
_reflns_number_total 14171
_reflns_threshold_expression 'I > 2\s(I)'
_cod_data_source_file d0cc05942k2.cif
_cod_data_source_block jsl2p150
_cod_original_sg_symbol_H-M 'P 21/n'
_cod_database_code 7127756
_shelx_shelxl_version_number 2018/3
_shelx_space_group_comment
;
The symmetry employed for this shelxl refinement is uniquely defined
by the following loop, which should always be used as a source of
symmetry information in preference to the above space-group names.
They are only intended as comments.
;

loop_
_space_group_symop_operation_xyz
'x, y, z'
'-x+1/2, y+1/2, -z+1/2'
'-x, -y, -z'
'x-1/2, -y-1/2, z-1/2'

loop_
_atom_site_label
_atom_site_type_symbol
_atom_site_fract_x
_atom_site_fract_y
_atom_site_fract_z
_atom_site_U_iso_or_equiv
_atom_site_adp_type
_atom_site_occupancy
_atom_site_site_symmetry_order
_atom_site_calc_flag
_atom_site_refinement_flags_posn
_atom_site_refinement_flags_adp
_atom_site_refinement_flags_occupancy
_atom_site_disorder_assembly
_atom_site_disorder_group
Fe1 Fe 0.54486(5) 0.52155(4) 0.35027(2) 0.01920(15) Uani 1 1 d . . . . .
Cl1 Cl 0.54623(8) 0.62439(6) 0.40999(3) 0.0212(2) Uani 1 1 d . . . . .
O1 O 0.6499(2) 0.59172(19) 0.31824(10) 0.0256(6) Uani 1 1 d . . . . .
N1 N 0.6826(3) 0.4448(2) 0.38349(12) 0.0248(8) Uani 1 1 d . . . . .
C1 C 0.7275(5) 0.4093(4) 0.34449(18) 0.0259(9) Uani 0.755(6) 1 d . . P A 1
H1A H 0.761176 0.453691 0.330068 0.031 Uiso 0.755(6) 1 calc R U P A 1
H1B H 0.780708 0.367748 0.354902 0.031 Uiso 0.755(6) 1 calc R U P A 1
C1' C 0.6878(15) 0.3706(11) 0.3537(6) 0.0259(9) Uani 0.245(6) 1 d . . P A 2
H1'A H 0.762012 0.358798 0.353778 0.031 Uiso 0.245(6) 1 calc R U P A 2
H1'B H 0.659259 0.323457 0.367958 0.031 Uiso 0.245(6) 1 calc R U P A 2
Fe2 Fe 0.52028(5) 0.75595(4) 0.36729(2) 0.01883(15) Uani 1 1 d . . . . .
O2 O 0.6492(2) 0.72975(18) 0.33390(10) 0.0253(6) Uani 1 1 d . . . . .
N2 N 0.5440(3) 0.4180(2) 0.29996(12) 0.0253(8) Uani 1 1 d . . . . .
C2 C 0.6425(4) 0.3697(4) 0.31163(17) 0.0397(12) Uani 1 1 d . . . . .
H2A H 0.671108 0.358709 0.284540 0.048 Uiso 0.755(6) 1 d R U P A 1
H2B H 0.624756 0.316107 0.323461 0.048 Uiso 0.755(6) 1 d R U P A 1
H2C H 0.692779 0.389460 0.293713 0.048 Uiso 0.245(6) 1 d R U P A 2
H2D H 0.626935 0.312509 0.303513 0.048 Uiso 0.245(6) 1 d R U P A 2
N3 N 0.4570(3) 0.4252(2) 0.38178(12) 0.0261(8) Uani 1 1 d . . . . .
O3 O 0.8737(3) 0.6817(3) 0.34329(12) 0.0434(9) Uani 1 1 d . . . . .
C3 C 0.5412(6) 0.4545(3) 0.25523(17) 0.0504(15) Uani 1 1 d . . . . .
H3A H 0.606477 0.484991 0.254941 0.060 Uiso 1 1 calc R U . . .
H3B H 0.484291 0.494977 0.250637 0.060 Uiso 1 1 calc R U . . .
O4 O 0.4069(2) 0.56751(19) 0.31192(10) 0.0268(7) Uani 1 1 d . . . . .
N4 N 0.3989(3) 0.8094(3) 0.40380(13) 0.0301(9) Uani 1 1 d . . . . .
C4 C 0.5269(4) 0.3940(3) 0.21536(16) 0.0401(12) Uani 1 1 d . . . . .
H4A H 0.536393 0.336771 0.226898 0.048 Uiso 1 1 calc R U . . .
O5 O 0.4053(3) 0.7077(2) 0.31772(11) 0.0320(7) Uani 1 1 d . . . . .
N5 N 0.6255(3) 0.8345(2) 0.41519(12) 0.0269(8) Uani 1 1 d . . . . .
C5 C 0.4197(5) 0.3993(6) 0.1878(2) 0.077(2) Uani 1 1 d . . . . .
H5A H 0.417130 0.363405 0.162399 0.115 Uiso 1 1 calc R U . . .
H5B H 0.406107 0.455972 0.178103 0.115 Uiso 1 1 calc R U . . .
H5C H 0.367180 0.381930 0.205185 0.115 Uiso 1 1 calc R U . . .
N6 N 0.4942(3) 0.8800(2) 0.33248(12) 0.0256(8) Uani 1 1 d . . . . .
O6 O 0.1983(3) 0.6396(3) 0.26230(12) 0.0460(10) Uani 1 1 d . . . . .
C6 C 0.6110(5) 0.4105(5) 0.1874(2) 0.067(2) Uani 1 1 d . . . . .
H6A H 0.601057 0.374110 0.162039 0.100 Uiso 1 1 calc R U . . .
H6B H 0.678955 0.400272 0.204508 0.100 Uiso 1 1 calc R U . . .
H6C H 0.606832 0.467704 0.177644 0.100 Uiso 1 1 calc R U . . .
C7 C 0.4503(4) 0.3695(3) 0.30505(17) 0.0393(12) Uani 1 1 d . . . . .
H7A H 0.451961 0.317414 0.288803 0.047 Uiso 0.755(6) 1 d R U P A 1
H7B H 0.388304 0.400278 0.291812 0.047 Uiso 0.755(6) 1 d R U P A 1
H7C H 0.471095 0.311729 0.305356 0.047 Uiso 0.245(6) 1 d R U P A 2
H7D H 0.401775 0.377719 0.278196 0.047 Uiso 0.245(6) 1 d R U P A 2
C8 C 0.4402(5) 0.3498(4) 0.3516(2) 0.0278(13) Uani 0.755(6) 1 d . . P A 1
H8A H 0.491287 0.307038 0.362473 0.033 Uiso 0.755(6) 1 calc R U P A 1
H8B H 0.370436 0.327128 0.352523 0.033 Uiso 0.755(6) 1 calc R U P A 1
C8' C 0.3861(16) 0.3806(12) 0.3431(6) 0.0278(13) Uani 0.245(6) 1 d . . P A 2
H8'A H 0.363860 0.326529 0.352751 0.033 Uiso 0.245(6) 1 calc R U P A 2
H8'B H 0.323731 0.413966 0.333271 0.033 Uiso 0.245(6) 1 calc R U P A 2
C9 C 0.3619(4) 0.4608(3) 0.39556(19) 0.0390(12) Uani 1 1 d . . . . .
H9A H 0.315250 0.477493 0.368912 0.047 Uiso 1 1 calc R U . . .
H9B H 0.382518 0.511549 0.412115 0.047 Uiso 1 1 calc R U . . .
C10 C 0.2968(4) 0.4075(3) 0.42365(15) 0.0333(11) Uani 1 1 d . . . . .
H10A H 0.318106 0.348896 0.421669 0.040 Uiso 1 1 calc R U . . .
C11 C 0.3157(7) 0.4332(5) 0.47220(19) 0.074(2) Uani 1 1 d . . . . .
H11A H 0.274100 0.398653 0.488599 0.111 Uiso 1 1 calc R U . . .
H11B H 0.295790 0.490765 0.474756 0.111 Uiso 1 1 calc R U . . .
H11C H 0.388983 0.426582 0.483887 0.111 Uiso 1 1 calc R U . . .
C12 C 0.1810(4) 0.4145(4) 0.4047(2) 0.0534(16) Uani 1 1 d . . . . .
H12A H 0.140074 0.382547 0.422593 0.080 Uiso 1 1 calc R U . . .
H12B H 0.169661 0.393208 0.374914 0.080 Uiso 1 1 calc R U . . .
H12C H 0.159773 0.472115 0.404542 0.080 Uiso 1 1 calc R U . . .
C13 C 0.5370(5) 0.4030(4) 0.4223(2) 0.0259(9) Uani 0.755(6) 1 d . . P A 1
H13A H 0.542410 0.449505 0.442978 0.031 Uiso 0.755(6) 1 calc R U P A 1
H13B H 0.511065 0.355038 0.436939 0.031 Uiso 0.755(6) 1 calc R U P A 1
C13' C 0.5149(16) 0.3734(13) 0.4109(7) 0.0259(9) Uani 0.245(6) 1 d . . P A 2
H13C H 0.521841 0.319148 0.397275 0.031 Uiso 0.245(6) 1 calc R U P A 2
H13D H 0.480891 0.365569 0.436845 0.031 Uiso 0.245(6) 1 calc R U P A 2
C14 C 0.6461(5) 0.3828(4) 0.4121(2) 0.0264(13) Uani 0.755(6) 1 d . . P A 1
H14A H 0.695046 0.379904 0.439614 0.032 Uiso 0.755(6) 1 calc R U P A 1
H14B H 0.644774 0.328450 0.397913 0.032 Uiso 0.755(6) 1 calc R U P A 1
C14' C 0.6224(17) 0.4126(14) 0.4239(7) 0.0264(13) Uani 0.245(6) 1 d . . P A 2
H14C H 0.667508 0.372114 0.441314 0.032 Uiso 0.245(6) 1 calc R U P A 2
H14D H 0.614859 0.459998 0.443069 0.032 Uiso 0.245(6) 1 calc R U P A 2
C15 C 0.7654(4) 0.5020(3) 0.40634(17) 0.0344(11) Uani 1 1 d . . . . .
H15A H 0.739751 0.522490 0.432650 0.041 Uiso 1 1 calc R U . . .
H15B H 0.767926 0.549867 0.386968 0.041 Uiso 1 1 calc R U . . .
C16 C 0.8780(5) 0.4749(4) 0.4208(2) 0.0541(16) Uani 1 1 d . . . . .
H16A H 0.904135 0.467008 0.392547 0.065 Uiso 1 1 calc R U . . .
C17 C 0.9423(4) 0.5447(4) 0.44093(17) 0.0465(14) Uani 1 1 d . . . . .
H17A H 0.932799 0.592252 0.421490 0.070 Uiso 1 1 calc R U . . .
H17B H 1.015221 0.528645 0.445671 0.070 Uiso 1 1 calc R U . . .
H17C H 0.920932 0.558963 0.468813 0.070 Uiso 1 1 calc R U . . .
C18 C 0.9000(5) 0.3910(5) 0.4433(3) 0.072(2) Uani 1 1 d . . . . .
H18A H 0.974547 0.380713 0.448067 0.108 Uiso 1 1 calc R U . . .
H18B H 0.864786 0.347767 0.424869 0.108 Uiso 1 1 calc R U . . .
H18C H 0.874543 0.391432 0.471331 0.108 Uiso 1 1 calc R U . . .
C19 C 0.6895(3) 0.6637(3) 0.32239(13) 0.0213(8) Uani 1 1 d . . . . .
C20 C 0.8035(3) 0.6705(3) 0.31247(15) 0.0257(9) Uani 1 1 d . . . . .
C21 C 0.8221(3) 0.6607(3) 0.26613(15) 0.0249(9) Uani 1 1 d . . . . .
C22 C 0.7380(4) 0.6501(3) 0.23163(15) 0.0302(10) Uani 1 1 d . . . . .
H22A H 0.669231 0.648503 0.237724 0.036 Uiso 1 1 calc R U . . .
C23 C 0.7572(4) 0.6421(3) 0.18841(16) 0.0355(11) Uani 1 1 d . . . . .
H23A H 0.701078 0.635383 0.165517 0.043 Uiso 1 1 calc R U . . .
C24 C 0.8582(4) 0.6440(3) 0.17908(17) 0.0351(11) Uani 1 1 d . . . . .
H24A H 0.870373 0.638670 0.149938 0.042 Uiso 1 1 calc R U . . .
C25 C 0.9423(4) 0.6539(3) 0.21302(17) 0.0322(11) Uani 1 1 d . . . . .
H25A H 1.010874 0.654756 0.206632 0.039 Uiso 1 1 calc R U . . .
C26 C 0.9246(4) 0.6625(3) 0.25606(16) 0.0292(10) Uani 1 1 d . . . . .
H26A H 0.981319 0.669507 0.278671 0.035 Uiso 1 1 calc R U . . .
C27 C 0.3760(3) 0.6393(3) 0.30048(14) 0.0261(9) Uani 1 1 d . . . . .
C28 C 0.2914(4) 0.6456(3) 0.25896(15) 0.0293(10) Uani 1 1 d . . . . .
C29 C 0.3304(4) 0.6607(3) 0.21626(15) 0.0297(10) Uani 1 1 d . . . . .
C30 C 0.2593(4) 0.6597(4) 0.17693(16) 0.0418(13) Uani 1 1 d . . . . .
H30A H 0.188651 0.647404 0.177519 0.050 Uiso 1 1 calc R U . . .
C31 C 0.2933(5) 0.6767(5) 0.13715(19) 0.0609(19) Uani 1 1 d . . . . .
H31A H 0.245958 0.675537 0.110833 0.073 Uiso 1 1 calc R U . . .
C32 C 0.3996(5) 0.6958(5) 0.13665(19) 0.065(2) Uani 1 1 d . . . . .
H32A H 0.422580 0.707942 0.109880 0.078 Uiso 1 1 calc R U . . .
C33 C 0.4701(5) 0.6968(4) 0.17514(18) 0.0496(15) Uani 1 1 d . . . . .
H33A H 0.540441 0.709903 0.174527 0.060 Uiso 1 1 calc R U . . .
C34 C 0.4362(4) 0.6781(3) 0.21509(16) 0.0345(11) Uani 1 1 d . . . . .
H34A H 0.484323 0.677118 0.241165 0.041 Uiso 1 1 calc R U . . .
C35 C 0.4594(4) 0.8204(3) 0.44882(15) 0.0358(11) Uani 1 1 d . . . . .
H35A H 0.475734 0.765838 0.462031 0.043 Uiso 1 1 calc R U . . .
H35B H 0.416154 0.850134 0.467166 0.043 Uiso 1 1 calc R U . . .
C36 C 0.5608(5) 0.8683(3) 0.44818(16) 0.0387(12) Uani 1 1 d . . . . .
H36A H 0.544004 0.926495 0.441214 0.046 Uiso 1 1 calc R U . . .
H36B H 0.602366 0.866405 0.477513 0.046 Uiso 1 1 calc R U . . .
C37 C 0.7156(4) 0.7840(3) 0.43772(16) 0.0345(11) Uani 1 1 d . . . . .
H37A H 0.743815 0.751736 0.415291 0.041 Uiso 1 1 calc R U . . .
H37B H 0.688385 0.744518 0.457306 0.041 Uiso 1 1 calc R U . . .
C38 C 0.8078(4) 0.8324(4) 0.46513(17) 0.0399(12) Uani 1 1 d . . . . .
H38A H 0.783536 0.886542 0.474846 0.048 Uiso 0.678(9) 1 d R U P B 1
H38B H 0.839770 0.861827 0.443147 0.048 Uiso 0.322(9) 1 d R U P B 2
C39 C 0.8470(8) 0.7729(6) 0.5071(3) 0.054(2) Uani 0.678(9) 1 d . . P B 1
H39A H 0.878635 0.723260 0.497187 0.080 Uiso 0.678(9) 1 calc R U P B 1
H39B H 0.787799 0.757658 0.521195 0.080 Uiso 0.678(9) 1 calc R U P B 1
H39C H 0.897909 0.802247 0.527835 0.080 Uiso 0.678(9) 1 calc R U P B 1
C39' C 0.8865(16) 0.7782(13) 0.4835(6) 0.054(2) Uani 0.322(9) 1 d . . P B 2
H39D H 0.906964 0.743279 0.460693 0.080 Uiso 0.322(9) 1 calc R U P B 2
H39E H 0.860852 0.743930 0.505410 0.080 Uiso 0.322(9) 1 calc R U P B 2
H39F H 0.946348 0.809830 0.497244 0.080 Uiso 0.322(9) 1 calc R U P B 2
C40 C 0.9024(7) 0.8449(8) 0.4419(3) 0.064(3) Uani 0.678(9) 1 d . . P B 1
H40A H 0.883268 0.880115 0.416433 0.096 Uiso 0.678(9) 1 calc R U P B 1
H40B H 0.925869 0.791648 0.432594 0.096 Uiso 0.678(9) 1 calc R U P B 1
H40C H 0.958079 0.870880 0.461851 0.096 Uiso 0.678(9) 1 calc R U P B 1
C40' C 0.7857(13) 0.9043(10) 0.5000(5) 0.041(4) Uani 0.322(9) 1 d . . P B 2
H40D H 0.745293 0.948688 0.484378 0.061 Uiso 0.322(9) 1 calc R U P B 2
H40E H 0.851554 0.926180 0.514655 0.061 Uiso 0.322(9) 1 calc R U P B 2
H40F H 0.746978 0.880787 0.521571 0.061 Uiso 0.322(9) 1 calc R U P B 2
C41 C 0.6593(4) 0.9007(3) 0.38617(16) 0.0369(12) Uani 1 1 d . . . . .
H41A H 0.706798 0.876326 0.367826 0.044 Uiso 1 1 calc R U . . .
H41B H 0.697933 0.943342 0.404579 0.044 Uiso 1 1 calc R U . . .
C42 C 0.5686(4) 0.9413(3) 0.35666(16) 0.0353(11) Uani 1 1 d . . . . .
H42A H 0.530522 0.976747 0.374580 0.042 Uiso 1 1 calc R U . . .
H42B H 0.596243 0.976656 0.335300 0.042 Uiso 1 1 calc R U . . .
C43 C 0.5109(4) 0.8702(3) 0.28570(14) 0.0279(10) Uani 1 1 d . . . . .
H43A H 0.474186 0.819981 0.274078 0.033 Uiso 1 1 calc R U . . .
H43B H 0.585587 0.860583 0.285709 0.033 Uiso 1 1 calc R U . . .
C44 C 0.4764(4) 0.9421(3) 0.25303(16) 0.0324(10) Uani 1 1 d . . . . .
H44A H 0.479913 0.994748 0.269702 0.039 Uiso 1 1 calc R U . . .
C45 C 0.5539(4) 0.9470(3) 0.21976(17) 0.0399(12) Uani 1 1 d . . . . .
H45A H 0.531245 0.989507 0.198145 0.060 Uiso 1 1 calc R U . . .
H45B H 0.556310 0.893986 0.205173 0.060 Uiso 1 1 calc R U . . .
H45C H 0.622813 0.960674 0.235060 0.060 Uiso 1 1 calc R U . . .
C46 C 0.3651(4) 0.9316(4) 0.22826(18) 0.0451(13) Uani 1 1 d . . . . .
H46A H 0.348580 0.977487 0.208080 0.068 Uiso 1 1 calc R U . . .
H46B H 0.316101 0.930676 0.249090 0.068 Uiso 1 1 calc R U . . .
H46C H 0.360355 0.879997 0.211960 0.068 Uiso 1 1 calc R U . . .
C47 C 0.3831(4) 0.8997(3) 0.33644(16) 0.0351(11) Uani 1 1 d . . . . .
H47A H 0.336998 0.862540 0.317208 0.042 Uiso 1 1 calc R U . . .
H47B H 0.367693 0.956571 0.326421 0.042 Uiso 1 1 calc R U . . .
C48 C 0.3602(4) 0.8908(4) 0.38332(18) 0.0427(13) Uani 1 1 d . . . . .
H48A H 0.393636 0.936414 0.401186 0.051 Uiso 1 1 calc R U . . .
H48B H 0.284745 0.894904 0.383188 0.051 Uiso 1 1 calc R U . . .
C49 C 0.3123(4) 0.7463(4) 0.4028(2) 0.0489(15) Uani 1 1 d . . . . .
H49A H 0.283969 0.739258 0.371697 0.059 Uiso 0.614(11) 1 d R U P C 1
H49B H 0.347133 0.693993 0.412184 0.059 Uiso 0.614(11) 1 d R U P C 1
H49C H 0.341050 0.690738 0.405320 0.059 Uiso 0.386(11) 1 d R U P C 2
H49D H 0.264139 0.750517 0.375540 0.059 Uiso 0.386(11) 1 d R U P C 2
C50 C 0.2207(7) 0.7508(6) 0.4261(4) 0.033(2) Uani 0.614(11) 1 d . . P C 1
H50A H 0.200710 0.809712 0.427983 0.039 Uiso 0.614(11) 1 calc R U P C 1
C50' C 0.2504(14) 0.7688(11) 0.4486(7) 0.045(4) Uani 0.386(11) 1 d . . P C 2
H50B H 0.301133 0.755936 0.475077 0.055 Uiso 0.386(11) 1 calc R U P C 2
C51 C 0.2481(7) 0.7163(6) 0.4739(3) 0.041(2) Uani 0.614(11) 1 d . . P C 1
H51A H 0.304451 0.748582 0.489948 0.062 Uiso 0.614(11) 1 calc R U P C 1
H51B H 0.269593 0.658839 0.472827 0.062 Uiso 0.614(11) 1 calc R U P C 1
H51C H 0.187149 0.719932 0.488569 0.062 Uiso 0.614(11) 1 calc R U P C 1
C51' C 0.2061(13) 0.8568(10) 0.4555(6) 0.053(5) Uani 0.386(11) 1 d . . P C 2
H51D H 0.172913 0.856792 0.481636 0.079 Uiso 0.386(11) 1 calc R U P C 2
H51E H 0.155202 0.871507 0.430233 0.079 Uiso 0.386(11) 1 calc R U P C 2
H51F H 0.262584 0.896754 0.458874 0.079 Uiso 0.386(11) 1 calc R U P C 2
C52 C 0.1249(7) 0.7025(9) 0.4027(4) 0.064(4) Uani 0.614(11) 1 d . . P C 1
H52A H 0.106498 0.723011 0.372949 0.096 Uiso 0.614(11) 1 calc R U P C 1
H52B H 0.066484 0.710165 0.418532 0.096 Uiso 0.614(11) 1 calc R U P C 1
H52C H 0.141812 0.644013 0.401922 0.096 Uiso 0.614(11) 1 calc R U P C 1
C52' C 0.1684(14) 0.7022(12) 0.4446(7) 0.063(6) Uani 0.386(11) 1 d . . P C 2
H52D H 0.137505 0.700091 0.471284 0.094 Uiso 0.386(11) 1 calc R U P C 2
H52E H 0.200111 0.649129 0.439933 0.094 Uiso 0.386(11) 1 calc R U P C 2
H52F H 0.114680 0.714354 0.419874 0.094 Uiso 0.386(11) 1 calc R U P C 2
Cl1S Cl 0.49372(11) 0.14542(7) 0.42859(4) 0.0361(3) Uani 1 1 d . . . . .
O1S O 0.4271(3) 0.2043(2) 0.44665(12) 0.0457(9) Uani 1 1 d . . . . .
O2S O 0.4589(3) 0.1326(3) 0.38260(12) 0.0615(13) Uani 1 1 d . . . . .
O3S O 0.5971(4) 0.1826(4) 0.43215(17) 0.0747(15) Uani 1 1 d . . . . .
O4S O 0.4990(7) 0.0705(3) 0.45233(18) 0.114(3) Uani 1 1 d . . . . .

loop_
_atom_site_aniso_label
_atom_site_aniso_U_11
_atom_site_aniso_U_22
_atom_site_aniso_U_33
_atom_site_aniso_U_23
_atom_site_aniso_U_13
_atom_site_aniso_U_12
Fe1 0.0243(3) 0.0150(3) 0.0186(3) 0.0008(2) 0.0044(2) -0.0002(2)
Cl1 0.0270(5) 0.0175(5) 0.0196(5) 0.0005(3) 0.0049(4) 0.0004(4)
O1 0.0311(16) 0.0234(16) 0.0243(15) -0.0004(12) 0.0105(12) 0.0011(13)
N1 0.031(2) 0.0215(18) 0.0219(18) 0.0006(14) 0.0026(15) 0.0039(15)
C1 0.033(2) 0.021(2) 0.025(2) 0.0037(16) 0.0063(16) 0.0005(17)
C1' 0.033(2) 0.021(2) 0.025(2) 0.0037(16) 0.0063(16) 0.0005(17)
Fe2 0.0201(3) 0.0162(3) 0.0205(3) 0.0004(2) 0.0039(2) -0.0017(2)
O2 0.0302(16) 0.0205(15) 0.0276(16) 0.0024(12) 0.0127(13) 0.0012(12)
N2 0.033(2) 0.0211(18) 0.0221(18) -0.0012(14) 0.0049(15) -0.0012(15)
C2 0.032(3) 0.052(3) 0.036(3) -0.015(2) 0.007(2) 0.005(2)
N3 0.034(2) 0.0212(18) 0.0237(18) -0.0005(14) 0.0059(15) -0.0063(15)
O3 0.0285(18) 0.064(3) 0.036(2) -0.0027(18) -0.0010(15) -0.0033(17)
C3 0.093(5) 0.033(3) 0.026(3) -0.002(2) 0.008(3) 0.005(3)
O4 0.0295(17) 0.0243(16) 0.0256(16) 0.0010(12) 0.0009(12) -0.0032(13)
N4 0.026(2) 0.034(2) 0.032(2) 0.0114(16) 0.0105(16) 0.0068(16)
C4 0.058(3) 0.037(3) 0.025(2) -0.012(2) 0.006(2) -0.001(2)
O5 0.0348(18) 0.0234(16) 0.0342(18) 0.0042(13) -0.0064(14) -0.0035(14)
N5 0.033(2) 0.0232(19) 0.0243(18) -0.0021(14) 0.0046(15) -0.0085(16)
C5 0.048(4) 0.114(7) 0.066(5) -0.048(5) 0.003(3) -0.003(4)
N6 0.031(2) 0.0202(18) 0.0263(19) 0.0024(14) 0.0081(15) -0.0004(15)
O6 0.0268(19) 0.074(3) 0.035(2) 0.0080(18) -0.0021(15) -0.0117(18)
C6 0.055(4) 0.083(5) 0.065(4) -0.039(4) 0.018(3) -0.015(4)
C7 0.034(3) 0.045(3) 0.040(3) -0.023(2) 0.011(2) -0.014(2)
C8 0.024(3) 0.022(3) 0.038(3) -0.003(2) 0.006(3) -0.006(2)
C8' 0.024(3) 0.022(3) 0.038(3) -0.003(2) 0.006(3) -0.006(2)
C9 0.024(2) 0.038(3) 0.055(3) 0.017(2) 0.008(2) -0.001(2)
C10 0.035(3) 0.037(3) 0.029(2) 0.002(2) 0.0080(19) -0.013(2)
C11 0.127(7) 0.064(4) 0.032(3) 0.000(3) 0.016(4) -0.044(4)
C12 0.035(3) 0.067(4) 0.064(4) 0.000(3) 0.023(3) -0.011(3)
C13 0.033(2) 0.021(2) 0.025(2) 0.0037(16) 0.0063(16) 0.0005(17)
C13' 0.033(2) 0.021(2) 0.025(2) 0.0037(16) 0.0063(16) 0.0005(17)
C14 0.029(3) 0.028(4) 0.023(3) 0.006(2) 0.004(2) 0.003(3)
C14' 0.029(3) 0.028(4) 0.023(3) 0.006(2) 0.004(2) 0.003(3)
C15 0.025(2) 0.036(3) 0.042(3) 0.012(2) 0.004(2) -0.003(2)
C16 0.044(3) 0.057(4) 0.054(4) -0.012(3) -0.017(3) 0.015(3)
C17 0.027(3) 0.081(4) 0.031(3) 0.009(3) 0.001(2) 0.000(3)
C18 0.032(3) 0.078(5) 0.105(6) 0.057(4) 0.007(3) 0.011(3)
C19 0.020(2) 0.026(2) 0.0179(19) 0.0029(15) 0.0039(15) 0.0009(16)
C20 0.022(2) 0.026(2) 0.029(2) 0.0028(17) 0.0035(17) 0.0020(17)
C21 0.023(2) 0.020(2) 0.033(2) 0.0025(17) 0.0097(17) 0.0022(17)
C22 0.028(2) 0.034(3) 0.032(2) -0.0018(19) 0.0129(19) -0.0003(19)
C23 0.042(3) 0.037(3) 0.029(2) -0.003(2) 0.008(2) 0.002(2)
C24 0.052(3) 0.023(2) 0.036(3) -0.0010(19) 0.024(2) 0.002(2)
C25 0.033(3) 0.024(2) 0.046(3) 0.008(2) 0.025(2) 0.0055(19)
C26 0.024(2) 0.022(2) 0.044(3) 0.0039(19) 0.0119(19) 0.0023(18)
C27 0.026(2) 0.025(2) 0.027(2) 0.0048(17) 0.0053(17) -0.0045(18)
C28 0.032(2) 0.028(2) 0.026(2) 0.0022(18) -0.0016(18) -0.0061(19)
C29 0.030(2) 0.033(3) 0.024(2) 0.0032(18) 0.0014(18) 0.007(2)
C30 0.041(3) 0.056(3) 0.027(3) 0.004(2) 0.001(2) 0.012(3)
C31 0.050(4) 0.101(6) 0.030(3) 0.009(3) 0.002(2) 0.026(4)
C32 0.054(4) 0.111(6) 0.032(3) 0.018(3) 0.017(3) 0.032(4)
C33 0.043(3) 0.068(4) 0.039(3) 0.012(3) 0.013(2) 0.017(3)
C34 0.030(2) 0.044(3) 0.029(2) 0.007(2) 0.0029(19) 0.012(2)
C35 0.052(3) 0.034(3) 0.025(2) -0.0008(19) 0.016(2) 0.011(2)
C36 0.064(4) 0.031(3) 0.023(2) -0.0008(19) 0.010(2) -0.005(2)
C37 0.032(3) 0.038(3) 0.031(2) 0.002(2) -0.0029(19) -0.009(2)
C38 0.032(3) 0.054(3) 0.033(3) -0.008(2) 0.000(2) -0.014(2)
C39 0.055(5) 0.063(5) 0.036(5) 0.006(4) -0.014(4) -0.022(4)
C39' 0.055(5) 0.063(5) 0.036(5) 0.006(4) -0.014(4) -0.022(4)
C40 0.045(5) 0.099(8) 0.047(5) -0.003(5) 0.002(4) -0.032(5)
C40' 0.043(9) 0.040(9) 0.036(9) -0.012(7) -0.007(7) -0.017(7)
C41 0.046(3) 0.032(3) 0.031(2) 0.002(2) 0.002(2) -0.023(2)
C42 0.055(3) 0.017(2) 0.035(3) 0.0040(18) 0.011(2) -0.004(2)
C43 0.039(3) 0.022(2) 0.025(2) 0.0064(17) 0.0120(19) 0.0045(19)
C44 0.042(3) 0.024(2) 0.033(2) 0.0074(18) 0.010(2) 0.003(2)
C45 0.055(3) 0.034(3) 0.033(3) 0.011(2) 0.017(2) 0.000(2)
C46 0.047(3) 0.049(3) 0.038(3) 0.015(2) 0.003(2) 0.007(3)
C47 0.039(3) 0.033(3) 0.036(3) 0.013(2) 0.015(2) 0.015(2)
C48 0.046(3) 0.043(3) 0.043(3) 0.012(2) 0.022(2) 0.021(3)
C49 0.028(3) 0.057(4) 0.065(4) 0.032(3) 0.018(3) 0.004(2)
C50 0.031(5) 0.034(5) 0.037(5) 0.008(4) 0.019(4) 0.006(4)
C50' 0.037(9) 0.051(10) 0.055(12) -0.008(9) 0.029(8) -0.003(7)
C51 0.044(5) 0.053(6) 0.031(5) 0.011(4) 0.020(4) -0.002(4)
C51' 0.048(9) 0.060(10) 0.056(10) -0.011(8) 0.028(8) 0.000(7)
C52 0.024(5) 0.107(10) 0.064(7) 0.019(7) 0.014(4) -0.012(5)
C52' 0.049(10) 0.074(12) 0.075(14) 0.014(10) 0.041(10) -0.003(9)
Cl1S 0.0608(8) 0.0276(6) 0.0219(5) -0.0008(4) 0.0130(5) 0.0015(5)
O1S 0.071(3) 0.036(2) 0.0327(19) -0.0016(15) 0.0170(18) 0.0066(19)
O2S 0.051(2) 0.107(4) 0.027(2) -0.015(2) 0.0070(17) 0.011(2)
O3S 0.053(3) 0.088(4) 0.082(4) -0.024(3) 0.005(2) 0.000(3)
O4S 0.266(9) 0.027(2) 0.071(3) 0.005(2) 0.091(5) 0.019(4)

loop_
_atom_type_symbol
_atom_type_description
_atom_type_scat_dispersion_real
_atom_type_scat_dispersion_imag
_atom_type_scat_source
C C 0.0033 0.0016 'International Tables Vol C Tables 4.2.6.8 and 6.1.1.4'
H H 0.0000 0.0000 'International Tables Vol C Tables 4.2.6.8 and 6.1.1.4'
N N 0.0061 0.0033 'International Tables Vol C Tables 4.2.6.8 and 6.1.1.4'
O O 0.0106 0.0060 'International Tables Vol C Tables 4.2.6.8 and 6.1.1.4'
Cl Cl 0.1484 0.1585 'International Tables Vol C Tables 4.2.6.8 and 6.1.1.4'
Fe Fe 0.3463 0.8444 'International Tables Vol C Tables 4.2.6.8 and 6.1.1.4'

loop_
_geom_angle_atom_site_label_1
_geom_angle_atom_site_label_2
_geom_angle_atom_site_label_3
_geom_angle
_geom_angle_site_symmetry_1
_geom_angle_site_symmetry_3
_geom_angle_publ_flag
O4 Fe1 O1 95.75(12) . . ?
O4 Fe1 N3 92.49(13) . . ?
O1 Fe1 N3 167.71(13) . . ?
O4 Fe1 N2 87.77(13) . . ?
O1 Fe1 N2 90.69(12) . . ?
N3 Fe1 N2 80.52(13) . . ?
O4 Fe1 N1 167.06(13) . . ?
O1 Fe1 N1 89.13(13) . . ?
N3 Fe1 N1 80.97(14) . . ?
N2 Fe1 N1 80.18(13) . . ?
O4 Fe1 Cl1 95.14(9) . . ?
O1 Fe1 Cl1 93.19(9) . . ?
N3 Fe1 Cl1 95.15(10) . . ?
N2 Fe1 Cl1 174.90(10) . . ?
N1 Fe1 Cl1 96.55(10) . . ?
Fe1 Cl1 Fe2 101.14(4) . . ?
C19 O1 Fe1 135.9(3) . . ?
C14 N1 C15 114.3(4) . . ?
C15 N1 C1' 132.3(8) . . ?
C14 N1 C1 114.7(4) . . ?
C15 N1 C1 105.5(4) . . ?
C15 N1 C14' 103.0(8) . . ?
C1' N1 C14' 106.2(11) . . ?
C14 N1 Fe1 109.8(3) . . ?
C15 N1 Fe1 109.2(3) . . ?
C1' N1 Fe1 105.1(7) . . ?
C1 N1 Fe1 102.5(3) . . ?
C14' N1 Fe1 94.7(8) . . ?
C2 C1 N1 111.0(4) . . ?
C2 C1 H1A 109.4 . . ?
N1 C1 H1A 109.4 . . ?
C2 C1 H1B 109.4 . . ?
N1 C1 H1B 109.4 . . ?
H1A C1 H1B 108.0 . . ?
C2 C1' N1 122.8(13) . . ?
C2 C1' H1'A 106.6 . . ?
N1 C1' H1'A 106.6 . . ?
C2 C1' H1'B 106.6 . . ?
N1 C1' H1'B 106.6 . . ?
H1'A C1' H1'B 106.6 . . ?
O5 Fe2 O2 95.52(13) . . ?
O5 Fe2 N4 91.90(15) . . ?
O2 Fe2 N4 168.32(14) . . ?
O5 Fe2 N5 167.09(14) . . ?
O2 Fe2 N5 89.28(13) . . ?
N4 Fe2 N5 81.64(15) . . ?
O5 Fe2 N6 86.87(13) . . ?
O2 Fe2 N6 91.04(12) . . ?
N4 Fe2 N6 80.34(13) . . ?
N5 Fe2 N6 81.05(14) . . ?
O5 Fe2 Cl1 95.23(9) . . ?
O2 Fe2 Cl1 91.91(8) . . ?
N4 Fe2 Cl1 96.40(10) . . ?
N5 Fe2 Cl1 96.59(10) . . ?
N6 Fe2 Cl1 176.20(10) . . ?
C19 O2 Fe2 133.7(3) . . ?
C7 N2 C2 112.7(4) . . ?
C7 N2 C3 113.8(4) . . ?
C2 N2 C3 109.1(4) . . ?
C7 N2 Fe1 103.7(3) . . ?
C2 N2 Fe1 107.7(3) . . ?
C3 N2 Fe1 109.6(3) . . ?
C1' C2 N2 117.4(9) . . ?
N2 C2 C1 116.6(4) . . ?
N2 C2 H2A 108.1 . . ?
C1 C2 H2A 108.3 . . ?
N2 C2 H2B 108.0 . . ?
C1 C2 H2B 108.1 . . ?
H2A C2 H2B 107.3 . . ?
C1' C2 H2C 108.3 . . ?
N2 C2 H2C 108.4 . . ?
C1' C2 H2D 107.7 . . ?
N2 C2 H2D 107.3 . . ?
H2C C2 H2D 107.3 . . ?
C13' N3 C9 116.7(9) . . ?
C9 N3 C8 115.9(4) . . ?
C9 N3 C13 110.2(4) . . ?
C8 N3 C13 109.0(4) . . ?
C13' N3 C8' 114.8(12) . . ?
C9 N3 C8' 88.8(8) . . ?
C13' N3 Fe1 116.5(9) . . ?
C9 N3 Fe1 110.9(3) . . ?
C8 N3 Fe1 108.9(3) . . ?
C13 N3 Fe1 101.0(3) . . ?
C8' N3 Fe1 105.5(7) . . ?
N2 C3 C4 117.6(4) . . ?
N2 C3 H3A 107.9 . . ?
C4 C3 H3A 107.9 . . ?
N2 C3 H3B 107.9 . . ?
C4 C3 H3B 107.9 . . ?
H3A C3 H3B 107.2 . . ?
C27 O4 Fe1 133.1(3) . . ?
C35 N4 C48 112.2(4) . . ?
C35 N4 C49 112.3(4) . . ?
C48 N4 C49 112.3(4) . . ?
C35 N4 Fe2 101.7(3) . . ?
C48 N4 Fe2 109.8(3) . . ?
C49 N4 Fe2 107.8(3) . . ?
C6 C4 C5 110.4(5) . . ?
C6 C4 C3 109.2(5) . . ?
C5 C4 C3 113.3(5) . . ?
C6 C4 H4A 107.9 . . ?
C5 C4 H4A 107.9 . . ?
C3 C4 H4A 107.9 . . ?
C27 O5 Fe2 139.7(3) . . ?
C41 N5 C37 112.6(4) . . ?
C41 N5 C36 112.7(4) . . ?
C37 N5 C36 110.8(4) . . ?
C41 N5 Fe2 102.3(3) . . ?
C37 N5 Fe2 110.4(3) . . ?
C36 N5 Fe2 107.6(3) . . ?
C4 C5 H5A 109.5 . . ?
C4 C5 H5B 109.5 . . ?
H5A C5 H5B 109.5 . . ?
C4 C5 H5C 109.5 . . ?
H5A C5 H5C 109.5 . . ?
H5B C5 H5C 109.5 . . ?
C47 N6 C42 111.9(4) . . ?
C47 N6 C43 112.5(4) . . ?
C42 N6 C43 111.8(4) . . ?
C47 N6 Fe2 103.0(3) . . ?
C42 N6 Fe2 108.0(3) . . ?
C43 N6 Fe2 109.2(3) . . ?
C4 C6 H6A 109.5 . . ?
C4 C6 H6B 109.5 . . ?
H6A C6 H6B 109.5 . . ?
C4 C6 H6C 109.5 . . ?
H6A C6 H6C 109.5 . . ?
H6B C6 H6C 109.5 . . ?
N2 C7 C8 114.2(4) . . ?
N2 C7 C8' 124.5(8) . . ?
N2 C7 H7A 108.6 . . ?
C8 C7 H7A 108.7 . . ?
N2 C7 H7B 108.8 . . ?
C8 C7 H7B 108.7 . . ?
H7A C7 H7B 107.6 . . ?
N2 C7 H7C 106.3 . . ?
C8' C7 H7C 106.5 . . ?
N2 C7 H7D 105.9 . . ?
C8' C7 H7D 106.0 . . ?
H7C C7 H7D 106.5 . . ?
C7 C8 N3 113.0(4) . . ?
C7 C8 H8A 109.0 . . ?
N3 C8 H8A 109.0 . . ?
C7 C8 H8B 109.0 . . ?
N3 C8 H8B 109.0 . . ?
H8A C8 H8B 107.8 . . ?
C7 C8' N3 108.0(12) . . ?
C7 C8' H8'A 110.1 . . ?
N3 C8' H8'A 110.1 . . ?
C7 C8' H8'B 110.1 . . ?
N3 C8' H8'B 110.1 . . ?
H8'A C8' H8'B 108.4 . . ?
N3 C9 C10 119.3(4) . . ?
N3 C9 H9A 107.5 . . ?
C10 C9 H9A 107.5 . . ?
N3 C9 H9B 107.5 . . ?
C10 C9 H9B 107.5 . . ?
H9A C9 H9B 107.0 . . ?
C12 C10 C11 110.7(5) . . ?
C12 C10 C9 109.3(4) . . ?
C11 C10 C9 111.9(4) . . ?
C12 C10 H10A 108.3 . . ?
C11 C10 H10A 108.3 . . ?
C9 C10 H10A 108.3 . . ?
C10 C11 H11A 109.5 . . ?
C10 C11 H11B 109.5 . . ?
H11A C11 H11B 109.5 . . ?
C10 C11 H11C 109.5 . . ?
H11A C11 H11C 109.5 . . ?
H11B C11 H11C 109.5 . . ?
C10 C12 H12A 109.5 . . ?
C10 C12 H12B 109.5 . . ?
H12A C12 H12B 109.5 . . ?
C10 C12 H12C 109.5 . . ?
H12A C12 H12C 109.5 . . ?
H12B C12 H12C 109.5 . . ?
C14 C13 N3 114.3(5) . . ?
C14 C13 H13A 108.7 . . ?
N3 C13 H13A 108.7 . . ?
C14 C13 H13B 108.7 . . ?
N3 C13 H13B 108.7 . . ?
H13A C13 H13B 107.6 . . ?
N3 C13' C14' 107.9(16) . . ?
N3 C13' H13C 110.1 . . ?
C14' C13' H13C 110.1 . . ?
N3 C13' H13D 110.1 . . ?
C14' C13' H13D 110.1 . . ?
H13C C13' H13D 108.4 . . ?
N1 C14 C13 112.0(5) . . ?
N1 C14 H14A 109.2 . . ?
C13 C14 H14A 109.2 . . ?
N1 C14 H14B 109.2 . . ?
C13 C14 H14B 109.2 . . ?
H14A C14 H14B 107.9 . . ?
C13' C14' N1 116.6(15) . . ?
C13' C14' H14C 108.1 . . ?
N1 C14' H14C 108.1 . . ?
C13' C14' H14D 108.1 . . ?
N1 C14' H14D 108.1 . . ?
H14C C14' H14D 107.3 . . ?
N1 C15 C16 122.9(4) . . ?
N1 C15 H15A 106.6 . . ?
C16 C15 H15A 106.6 . . ?
N1 C15 H15B 106.6 . . ?
C16 C15 H15B 106.6 . . ?
H15A C15 H15B 106.6 . . ?
C17 C16 C15 110.9(5) . . ?
C17 C16 C18 115.5(5) . . ?
C15 C16 C18 119.4(6) . . ?
C17 C16 H16A 102.7 . . ?
C15 C16 H16A 102.7 . . ?
C18 C16 H16A 102.7 . . ?
C16 C17 H17A 109.5 . . ?
C16 C17 H17B 109.5 . . ?
H17A C17 H17B 109.5 . . ?
C16 C17 H17C 109.5 . . ?
H17A C17 H17C 109.5 . . ?
H17B C17 H17C 109.5 . . ?
C16 C18 H18A 109.5 . . ?
C16 C18 H18B 109.5 . . ?
H18A C18 H18B 109.5 . . ?
C16 C18 H18C 109.5 . . ?
H18A C18 H18C 109.5 . . ?
H18B C18 H18C 109.5 . . ?
O2 C19 O1 128.6(4) . . ?
O2 C19 C20 116.2(4) . . ?
O1 C19 C20 115.2(4) . . ?
O3 C20 C21 123.3(4) . . ?
O3 C20 C19 118.2(4) . . ?
C21 C20 C19 118.4(4) . . ?
C26 C21 C22 118.8(4) . . ?
C26 C21 C20 120.2(4) . . ?
C22 C21 C20 121.0(4) . . ?
C23 C22 C21 120.0(4) . . ?
C23 C22 H22A 120.0 . . ?
C21 C22 H22A 120.0 . . ?
C24 C23 C22 120.5(5) . . ?
C24 C23 H23A 119.7 . . ?
C22 C23 H23A 119.7 . . ?
C23 C24 C25 120.1(4) . . ?
C23 C24 H24A 120.0 . . ?
C25 C24 H24A 120.0 . . ?
C26 C25 C24 120.1(4) . . ?
C26 C25 H25A 119.9 . . ?
C24 C25 H25A 119.9 . . ?
C25 C26 C21 120.5(5) . . ?
C25 C26 H26A 119.8 . . ?
C21 C26 H26A 119.8 . . ?
O5 C27 O4 128.8(4) . . ?
O5 C27 C28 114.8(4) . . ?
O4 C27 C28 116.4(4) . . ?
O6 C28 C29 123.5(4) . . ?
O6 C28 C27 120.2(4) . . ?
C29 C28 C27 116.3(4) . . ?
C34 C29 C30 119.6(4) . . ?
C34 C29 C28 121.0(4) . . ?
C30 C29 C28 119.3(4) . . ?
C31 C30 C29 120.2(5) . . ?
C31 C30 H30A 119.9 . . ?
C29 C30 H30A 119.9 . . ?
C30 C31 C32 119.5(5) . . ?
C30 C31 H31A 120.2 . . ?
C32 C31 H31A 120.2 . . ?
C33 C32 C31 120.7(5) . . ?
C33 C32 H32A 119.7 . . ?
C31 C32 H32A 119.7 . . ?
C32 C33 C34 119.8(6) . . ?
C32 C33 H33A 120.1 . . ?
C34 C33 H33A 120.1 . . ?
C33 C34 C29 120.2(5) . . ?
C33 C34 H34A 119.9 . . ?
C29 C34 H34A 119.9 . . ?
N4 C35 C36 112.2(4) . . ?
N4 C35 H35A 109.2 . . ?
C36 C35 H35A 109.2 . . ?
N4 C35 H35B 109.2 . . ?
C36 C35 H35B 109.2 . . ?
H35A C35 H35B 107.9 . . ?
N5 C36 C35 113.1(4) . . ?
N5 C36 H36A 109.0 . . ?
C35 C36 H36A 109.0 . . ?
N5 C36 H36B 109.0 . . ?
C35 C36 H36B 109.0 . . ?
H36A C36 H36B 107.8 . . ?
N5 C37 C38 117.0(4) . . ?
N5 C37 H37A 108.0 . . ?
C38 C37 H37A 108.0 . . ?
N5 C37 H37B 108.0 . . ?
C38 C37 H37B 108.0 . . ?
H37A C37 H37B 107.3 . . ?
C39' C38 C37 110.9(9) . . ?
C40 C38 C37 114.5(5) . . ?
C40 C38 C39 106.0(7) . . ?
C37 C38 C39 104.7(5) . . ?
C39' C38 C40' 111.6(11) . . ?
C37 C38 C40' 120.8(7) . . ?
C40 C38 H38A 110.0 . . ?
C37 C38 H38A 110.6 . . ?
C39 C38 H38A 110.8 . . ?
C39' C38 H38B 103.1 . . ?
C37 C38 H38B 103.9 . . ?
C40' C38 H38B 104.4 . . ?
C38 C39 H39A 109.5 . . ?
C38 C39 H39B 109.5 . . ?
H39A C39 H39B 109.5 . . ?
C38 C39 H39C 109.5 . . ?
H39A C39 H39C 109.5 . . ?
H39B C39 H39C 109.5 . . ?
C38 C39' H39D 109.5 . . ?
C38 C39' H39E 109.5 . . ?
H39D C39' H39E 109.5 . . ?
C38 C39' H39F 109.5 . . ?
H39D C39' H39F 109.5 . . ?
H39E C39' H39F 109.5 . . ?
C38 C40 H40A 109.5 . . ?
C38 C40 H40B 109.5 . . ?
H40A C40 H40B 109.5 . . ?
C38 C40 H40C 109.5 . . ?
H40A C40 H40C 109.5 . . ?
H40B C40 H40C 109.5 . . ?
C38 C40' H40D 109.5 . . ?
C38 C40' H40E 109.5 . . ?
H40D C40' H40E 109.5 . . ?
C38 C40' H40F 109.5 . . ?
H40D C40' H40F 109.5 . . ?
H40E C40' H40F 109.5 . . ?
N5 C41 C42 113.2(4) . . ?
N5 C41 H41A 108.9 . . ?
C42 C41 H41A 108.9 . . ?
N5 C41 H41B 108.9 . . ?
C42 C41 H41B 108.9 . . ?
H41A C41 H41B 107.8 . . ?
N6 C42 C41 113.2(4) . . ?
N6 C42 H42A 108.9 . . ?
C41 C42 H42A 108.9 . . ?
N6 C42 H42B 108.9 . . ?
C41 C42 H42B 108.9 . . ?
H42A C42 H42B 107.8 . . ?
N6 C43 C44 118.3(4) . . ?
N6 C43 H43A 107.7 . . ?
C44 C43 H43A 107.7 . . ?
N6 C43 H43B 107.7 . . ?
C44 C43 H43B 107.7 . . ?
H43A C43 H43B 107.1 . . ?
C46 C44 C45 109.4(4) . . ?
C46 C44 C43 113.2(4) . . ?
C45 C44 C43 108.4(4) . . ?
C46 C44 H44A 108.5 . . ?
C45 C44 H44A 108.5 . . ?
C43 C44 H44A 108.5 . . ?
C44 C45 H45A 109.5 . . ?
C44 C45 H45B 109.5 . . ?
H45A C45 H45B 109.5 . . ?
C44 C45 H45C 109.5 . . ?
H45A C45 H45C 109.5 . . ?
H45B C45 H45C 109.5 . . ?
C44 C46 H46A 109.5 . . ?
C44 C46 H46B 109.5 . . ?
H46A C46 H46B 109.5 . . ?
C44 C46 H46C 109.5 . . ?
H46A C46 H46C 109.5 . . ?
H46B C46 H46C 109.5 . . ?
N6 C47 C48 112.7(4) . . ?
N6 C47 H47A 109.1 . . ?
C48 C47 H47A 109.1 . . ?
N6 C47 H47B 109.1 . . ?
C48 C47 H47B 109.1 . . ?
H47A C47 H47B 107.8 . . ?
N4 C48 C47 112.2(4) . . ?
N4 C48 H48A 109.2 . . ?
C47 C48 H48A 109.2 . . ?
N4 C48 H48B 109.2 . . ?
C47 C48 H48B 109.2 . . ?
H48A C48 H48B 107.9 . . ?
C50 C49 N4 127.2(7) . . ?
N4 C49 C50' 105.8(8) . . ?
C50 C49 H49A 105.8 . . ?
N4 C49 H49A 105.3 . . ?
C50 C49 H49B 105.5 . . ?
N4 C49 H49B 105.5 . . ?
H49A C49 H49B 106.0 . . ?
N4 C49 H49C 110.2 . . ?
C50' C49 H49C 110.1 . . ?
N4 C49 H49D 110.3 . . ?
C50' C49 H49D 111.6 . . ?
H49C C49 H49D 108.8 . . ?
C49 C50 C52 113.2(9) . . ?
C49 C50 C51 110.9(7) . . ?
C52 C50 C51 108.1(8) . . ?
C49 C50 H50A 108.2 . . ?
C52 C50 H50A 108.2 . . ?
C51 C50 H50A 108.2 . . ?
C52' C50' C51' 113.1(14) . . ?
C52' C50' C49 100.9(13) . . ?
C51' C50' C49 121.3(13) . . ?
C52' C50' H50B 106.9 . . ?
C51' C50' H50B 106.9 . . ?
C49 C50' H50B 106.9 . . ?
C50 C51 H51A 109.5 . . ?
C50 C51 H51B 109.5 . . ?
H51A C51 H51B 109.5 . . ?
C50 C51 H51C 109.5 . . ?
H51A C51 H51C 109.5 . . ?
H51B C51 H51C 109.5 . . ?
C50' C51' H51D 109.5 . . ?
C50' C51' H51E 109.5 . . ?
H51D C51' H51E 109.5 . . ?
C50' C51' H51F 109.5 . . ?
H51D C51' H51F 109.5 . . ?
H51E C51' H51F 109.5 . . ?
C50 C52 H52A 109.5 . . ?
C50 C52 H52B 109.5 . . ?
H52A C52 H52B 109.5 . . ?
C50 C52 H52C 109.5 . . ?
H52A C52 H52C 109.5 . . ?
H52B C52 H52C 109.5 . . ?
C50' C52' H52D 109.5 . . ?
C50' C52' H52E 109.5 . . ?
H52D C52' H52E 109.5 . . ?
C50' C52' H52F 109.5 . . ?
H52D C52' H52F 109.5 . . ?
H52E C52' H52F 109.5 . . ?
O4S Cl1S O2S 111.9(3) . . ?
O4S Cl1S O1S 110.3(3) . . ?
O2S Cl1S O1S 110.9(3) . . ?
O4S Cl1S O3S 110.0(4) . . ?
O2S Cl1S O3S 106.3(3) . . ?
O1S Cl1S O3S 107.2(3) . . ?

loop_
_geom_bond_atom_site_label_1
_geom_bond_atom_site_label_2
_geom_bond_distance
_geom_bond_site_symmetry_2
_geom_bond_publ_flag
Fe1 O4 2.100(3) . ?
Fe1 O1 2.105(3) . ?
Fe1 N3 2.213(4) . ?
Fe1 N2 2.256(4) . ?
Fe1 N1 2.261(4) . ?
Fe1 Cl1 2.4517(11) . ?
Cl1 Fe2 2.4687(12) . ?
O1 C19 1.255(5) . ?
N1 C14 1.444(7) . ?
N1 C15 1.492(6) . ?
N1 C1' 1.501(18) . ?
N1 C1 1.509(6) . ?
N1 C14' 1.64(2) . ?
C1 C2 1.504(8) . ?
C1 H1A 0.9700 . ?
C1 H1B 0.9700 . ?
C1' C2 1.325(18) . ?
C1' H1'A 0.9700 . ?
C1' H1'B 0.9700 . ?
Fe2 O5 2.092(3) . ?
Fe2 O2 2.112(3) . ?
Fe2 N4 2.219(4) . ?
Fe2 N5 2.221(4) . ?
Fe2 N6 2.249(4) . ?
O2 C19 1.249(5) . ?
N2 C7 1.458(6) . ?
N2 C2 1.478(6) . ?
N2 C3 1.479(6) . ?
C2 H2A 0.9700 . ?
C2 H2B 0.9700 . ?
C2 H2C 0.9600 . ?
C2 H2D 0.9600 . ?
N3 C13' 1.35(2) . ?
N3 C9 1.466(6) . ?
N3 C8 1.513(7) . ?
N3 C13 1.525(7) . ?
N3 C8' 1.550(19) . ?
O3 C20 1.212(5) . ?
C3 C4 1.543(7) . ?
C3 H3A 0.9700 . ?
C3 H3B 0.9700 . ?
O4 C27 1.246(5) . ?
N4 C35 1.481(6) . ?
N4 C48 1.494(6) . ?
N4 C49 1.498(7) . ?
C4 C6 1.498(8) . ?
C4 C5 1.502(8) . ?
C4 H4A 0.9800 . ?
O5 C27 1.246(5) . ?
N5 C41 1.485(6) . ?
N5 C37 1.490(6) . ?
N5 C36 1.499(6) . ?
C5 H5A 0.9600 . ?
C5 H5B 0.9600 . ?
C5 H5C 0.9600 . ?
N6 C47 1.482(6) . ?
N6 C42 1.484(6) . ?
N6 C43 1.484(5) . ?
O6 C28 1.218(6) . ?
C6 H6A 0.9600 . ?
C6 H6B 0.9600 . ?
C6 H6C 0.9600 . ?
C7 C8 1.478(8) . ?
C7 C8' 1.533(19) . ?
C7 H7A 0.9700 . ?
C7 H7B 0.9700 . ?
C7 H7C 0.9599 . ?
C7 H7D 0.9597 . ?
C8 H8A 0.9700 . ?
C8 H8B 0.9700 . ?
C8' H8'A 0.9700 . ?
C8' H8'B 0.9700 . ?
C9 C10 1.542(6) . ?
C9 H9A 0.9700 . ?
C9 H9B 0.9700 . ?
C10 C12 1.514(7) . ?
C10 C11 1.521(7) . ?
C10 H10A 0.9800 . ?
C11 H11A 0.9600 . ?
C11 H11B 0.9600 . ?
C11 H11C 0.9600 . ?
C12 H12A 0.9600 . ?
C12 H12B 0.9600 . ?
C12 H12C 0.9600 . ?
C13 C14 1.514(9) . ?
C13 H13A 0.9700 . ?
C13 H13B 0.9700 . ?
C13' C14' 1.51(3) . ?
C13' H13C 0.9700 . ?
C13' H13D 0.9700 . ?
C14 H14A 0.9700 . ?
C14 H14B 0.9700 . ?
C14' H14C 0.9700 . ?
C14' H14D 0.9700 . ?
C15 C16 1.508(7) . ?
C15 H15A 0.9700 . ?
C15 H15B 0.9700 . ?
C16 C17 1.465(8) . ?
C16 C18 1.512(9) . ?
C16 H16A 0.9800 . ?
C17 H17A 0.9600 . ?
C17 H17B 0.9600 . ?
C17 H17C 0.9600 . ?
C18 H18A 0.9600 . ?
C18 H18B 0.9600 . ?
C18 H18C 0.9600 . ?
C19 C20 1.543(6) . ?
C20 C21 1.477(6) . ?
C21 C26 1.396(6) . ?
C21 C22 1.397(6) . ?
C22 C23 1.384(6) . ?
C22 H22A 0.9300 . ?
C23 C24 1.368(7) . ?
C23 H23A 0.9300 . ?
C24 C25 1.386(7) . ?
C24 H24A 0.9300 . ?
C25 C26 1.373(7) . ?
C25 H25A 0.9300 . ?
C26 H26A 0.9300 . ?
C27 C28 1.540(6) . ?
C28 C29 1.485(6) . ?
C29 C34 1.391(7) . ?
C29 C30 1.393(7) . ?
C30 C31 1.378(8) . ?
C30 H30A 0.9300 . ?
C31 C32 1.401(9) . ?
C31 H31A 0.9300 . ?
C32 C33 1.369(8) . ?
C32 H32A 0.9300 . ?
C33 C34 1.388(7) . ?
C33 H33A 0.9300 . ?
C34 H34A 0.9300 . ?
C35 C36 1.513(7) . ?
C35 H35A 0.9700 . ?
C35 H35B 0.9700 . ?
C36 H36A 0.9700 . ?
C36 H36B 0.9700 . ?
C37 C38 1.548(6) . ?
C37 H37A 0.9700 . ?
C37 H37B 0.9700 . ?
C38 C39' 1.38(2) . ?
C38 C40 1.508(10) . ?
C38 C39 1.613(10) . ?
C38 C40' 1.620(17) . ?
C38 H38A 0.9800 . ?
C38 H38B 0.9601 . ?
C39 H39A 0.9600 . ?
C39 H39B 0.9600 . ?
C39 H39C 0.9600 . ?
C39' H39D 0.9600 . ?
C39' H39E 0.9600 . ?
C39' H39F 0.9600 . ?
C40 H40A 0.9600 . ?
C40 H40B 0.9600 . ?
C40 H40C 0.9600 . ?
C40' H40D 0.9600 . ?
C40' H40E 0.9600 . ?
C40' H40F 0.9600 . ?
C41 C42 1.505(7) . ?
C41 H41A 0.9700 . ?
C41 H41B 0.9700 . ?
C42 H42A 0.9700 . ?
C42 H42B 0.9700 . ?
C43 C44 1.541(6) . ?
C43 H43A 0.9700 . ?
C43 H43B 0.9700 . ?
C44 C46 1.520(7) . ?
C44 C45 1.527(7) . ?
C44 H44A 0.9800 . ?
C45 H45A 0.9600 . ?
C45 H45B 0.9600 . ?
C45 H45C 0.9600 . ?
C46 H46A 0.9600 . ?
C46 H46B 0.9600 . ?
C46 H46C 0.9600 . ?
C47 C48 1.510(7) . ?
C47 H47A 0.9700 . ?
C47 H47B 0.9700 . ?
C48 H48A 0.9700 . ?
C48 H48B 0.9700 . ?
C49 C50 1.465(10) . ?
C49 C50' 1.745(18) . ?
C49 H49A 0.9700 . ?
C49 H49B 0.9700 . ?
C49 H49C 0.9598 . ?
C49 H49D 0.9602 . ?
C50 C52 1.533(15) . ?
C50 C51 1.548(13) . ?
C50 H50A 0.9800 . ?
C50' C52' 1.49(3) . ?
C50' C51' 1.54(2) . ?
C50' H50B 0.9800 . ?
C51 H51A 0.9600 . ?
C51 H51B 0.9600 . ?
C51 H51C 0.9600 . ?
C51' H51D 0.9600 . ?
C51' H51E 0.9600 . ?
C51' H51F 0.9600 . ?
C52 H52A 0.9600 . ?
C52 H52B 0.9600 . ?
C52 H52C 0.9600 . ?
C52' H52D 0.9600 . ?
C52' H52E 0.9600 . ?
C52' H52F 0.9600 . ?
Cl1S O4S 1.396(5) . ?
Cl1S O2S 1.421(4) . ?
Cl1S O1S 1.436(4) . ?
Cl1S O3S 1.442(5) . ?

loop_
_geom_torsion_atom_site_label_1
_geom_torsion_atom_site_label_2
_geom_torsion_atom_site_label_3
_geom_torsion_atom_site_label_4
_geom_torsion
_geom_torsion_site_symmetry_1
_geom_torsion_site_symmetry_2
_geom_torsion_site_symmetry_3
_geom_torsion_site_symmetry_4
_geom_torsion_publ_flag
C14 N1 C1 C2 69.0(6) . . . . ?
C15 N1 C1 C2 -164.3(4) . . . . ?
Fe1 N1 C1 C2 -50.0(5) . . . . ?
C15 N1 C1' C2 -115.8(14) . . . . ?
C14' N1 C1' C2 118.7(16) . . . . ?
Fe1 N1 C1' C2 19.1(17) . . . . ?
N1 C1' C2 N2 -32.3(19) . . . . ?
C7 N2 C2 C1' -88.1(11) . . . . ?
C3 N2 C2 C1' 144.5(11) . . . . ?
Fe1 N2 C2 C1' 25.7(11) . . . . ?
C7 N2 C2 C1 -127.8(5) . . . . ?
C3 N2 C2 C1 104.8(5) . . . . ?
Fe1 N2 C2 C1 -14.1(5) . . . . ?
N1 C1 C2 N2 45.8(6) . . . . ?
C7 N2 C3 C4 -57.3(7) . . . . ?
C2 N2 C3 C4 69.5(6) . . . . ?
Fe1 N2 C3 C4 -172.9(4) . . . . ?
N2 C3 C4 C6 -128.9(6) . . . . ?
N2 C3 C4 C5 107.7(7) . . . . ?
C2 N2 C7 C8 68.9(6) . . . . ?
C3 N2 C7 C8 -166.2(5) . . . . ?
Fe1 N2 C7 C8 -47.2(5) . . . . ?
C2 N2 C7 C8' 105.2(11) . . . . ?
C3 N2 C7 C8' -129.9(11) . . . . ?
Fe1 N2 C7 C8' -10.9(12) . . . . ?
N2 C7 C8 N3 48.0(7) . . . . ?
C9 N3 C8 C7 105.5(5) . . . . ?
C13 N3 C8 C7 -129.6(5) . . . . ?
Fe1 N3 C8 C7 -20.3(6) . . . . ?
N2 C7 C8' N3 -20.2(18) . . . . ?
C13' N3 C8' C7 -89.4(15) . . . . ?
C9 N3 C8' C7 151.6(12) . . . . ?
Fe1 N3 C8' C7 40.3(13) . . . . ?
C13' N3 C9 C10 -35.5(12) . . . . ?
C8 N3 C9 C10 63.1(6) . . . . ?
C13 N3 C9 C10 -61.2(6) . . . . ?
C8' N3 C9 C10 81.7(9) . . . . ?
Fe1 N3 C9 C10 -172.1(4) . . . . ?
N3 C9 C10 C12 -133.8(5) . . . . ?
N3 C9 C10 C11 103.3(6) . . . . ?
C9 N3 C13 C14 -167.8(5) . . . . ?
C8 N3 C13 C14 64.0(6) . . . . ?
Fe1 N3 C13 C14 -50.6(6) . . . . ?
C9 N3 C13' C14' -117.4(14) . . . . ?
C8' N3 C13' C14' 140.7(16) . . . . ?
Fe1 N3 C13' C14' 16.7(19) . . . . ?
C15 N1 C14 C13 106.1(6) . . . . ?
C1 N1 C14 C13 -131.8(6) . . . . ?
Fe1 N1 C14 C13 -17.1(6) . . . . ?
N3 C13 C14 N1 48.1(8) . . . . ?
N3 C13' C14' N1 -50(2) . . . . ?
C15 N1 C14' C13' 162.9(15) . . . . ?
C1' N1 C14' C13' -55(2) . . . . ?
Fe1 N1 C14' C13' 52.0(17) . . . . ?
C14 N1 C15 C16 73.9(6) . . . . ?
C1' N1 C15 C16 -29.0(12) . . . . ?
C1 N1 C15 C16 -53.0(6) . . . . ?
C14' N1 C15 C16 97.6(10) . . . . ?
Fe1 N1 C15 C16 -162.6(4) . . . . ?
N1 C15 C16 C17 178.1(5) . . . . ?
N1 C15 C16 C18 -43.9(8) . . . . ?
Fe2 O2 C19 O1 18.6(7) . . . . ?
Fe2 O2 C19 C20 -160.5(3) . . . . ?
Fe1 O1 C19 O2 -33.9(7) . . . . ?
Fe1 O1 C19 C20 145.2(3) . . . . ?
O2 C19 C20 O3 70.7(6) . . . . ?
O1 C19 C20 O3 -108.5(5) . . . . ?
O2 C19 C20 C21 -111.0(4) . . . . ?
O1 C19 C20 C21 69.8(5) . . . . ?
O3 C20 C21 C26 1.3(7) . . . . ?
C19 C20 C21 C26 -177.0(4) . . . . ?
O3 C20 C21 C22 -178.3(5) . . . . ?
C19 C20 C21 C22 3.5(6) . . . . ?
C26 C21 C22 C23 -0.3(7) . . . . ?
C20 C21 C22 C23 179.2(4) . . . . ?
C21 C22 C23 C24 0.3(7) . . . . ?
C22 C23 C24 C25 0.1(7) . . . . ?
C23 C24 C25 C26 -0.5(7) . . . . ?
C24 C25 C26 C21 0.5(7) . . . . ?
C22 C21 C26 C25 -0.1(7) . . . . ?
C20 C21 C26 C25 -179.6(4) . . . . ?
Fe2 O5 C27 O4 7.0(8) . . . . ?
Fe2 O5 C27 C28 -171.7(3) . . . . ?
Fe1 O4 C27 O5 -21.0(7) . . . . ?
Fe1 O4 C27 C28 157.7(3) . . . . ?
O5 C27 C28 O6 -94.4(5) . . . . ?
O4 C27 C28 O6 86.7(6) . . . . ?
O5 C27 C28 C29 84.4(5) . . . . ?
O4 C27 C28 C29 -94.5(5) . . . . ?
O6 C28 C29 C34 171.4(5) . . . . ?
C27 C28 C29 C34 -7.4(7) . . . . ?
O6 C28 C29 C30 -6.9(8) . . . . ?
C27 C28 C29 C30 174.3(4) . . . . ?
C34 C29 C30 C31 -0.8(9) . . . . ?
C28 C29 C30 C31 177.5(5) . . . . ?
C29 C30 C31 C32 -0.5(10) . . . . ?
C30 C31 C32 C33 0.7(11) . . . . ?
C31 C32 C33 C34 0.5(11) . . . . ?
C32 C33 C34 C29 -1.8(9) . . . . ?
C30 C29 C34 C33 2.0(8) . . . . ?
C28 C29 C34 C33 -176.3(5) . . . . ?
C48 N4 C35 C36 -65.4(5) . . . . ?
C49 N4 C35 C36 167.0(4) . . . . ?
Fe2 N4 C35 C36 51.9(4) . . . . ?
C41 N5 C36 C35 130.1(4) . . . . ?
C37 N5 C36 C35 -102.7(5) . . . . ?
Fe2 N5 C36 C35 18.1(5) . . . . ?
N4 C35 C36 N5 -50.0(6) . . . . ?
C41 N5 C37 C38 54.6(5) . . . . ?
C36 N5 C37 C38 -72.7(5) . . . . ?
Fe2 N5 C37 C38 168.2(3) . . . . ?
N5 C37 C38 C39' -179.0(11) . . . . ?
N5 C37 C38 C40 -100.4(7) . . . . ?
N5 C37 C38 C39 144.0(6) . . . . ?
N5 C37 C38 C40' 47.6(10) . . . . ?
C37 N5 C41 C42 169.0(4) . . . . ?
C36 N5 C41 C42 -64.7(5) . . . . ?
Fe2 N5 C41 C42 50.5(4) . . . . ?
C47 N6 C42 C41 131.1(4) . . . . ?
C43 N6 C42 C41 -101.6(5) . . . . ?
Fe2 N6 C42 C41 18.5(5) . . . . ?
N5 C41 C42 N6 -49.1(6) . . . . ?
C47 N6 C43 C44 54.5(5) . . . . ?
C42 N6 C43 C44 -72.4(5) . . . . ?
Fe2 N6 C43 C44 168.2(3) . . . . ?
N6 C43 C44 C46 -92.8(5) . . . . ?
N6 C43 C44 C45 145.6(4) . . . . ?
C42 N6 C47 C48 -65.9(5) . . . . ?
C43 N6 C47 C48 167.3(4) . . . . ?
Fe2 N6 C47 C48 49.8(5) . . . . ?
C35 N4 C48 C47 132.1(5) . . . . ?
C49 N4 C48 C47 -100.2(5) . . . . ?
Fe2 N4 C48 C47 19.7(6) . . . . ?
N6 C47 C48 N4 -49.1(6) . . . . ?
C35 N4 C49 C50 62.4(8) . . . . ?
C48 N4 C49 C50 -65.2(8) . . . . ?
Fe2 N4 C49 C50 173.7(6) . . . . ?
C35 N4 C49 C50' 44.8(9) . . . . ?
C48 N4 C49 C50' -82.8(8) . . . . ?
Fe2 N4 C49 C50' 156.0(7) . . . . ?
N4 C49 C50 C52 152.6(7) . . . . ?
N4 C49 C50 C51 -85.7(9) . . . . ?
N4 C49 C50' C52' -179.1(11) . . . . ?
N4 C49 C50' C51' 55.1(17) . . . . ?
